data_1519969
loop_
_publ_author_name
'Callear, Samantha K.'
'Hursthouse, Michael B.'

_publ_section_title
;
 Pyrrolidinium aniline-2-sulphonate di(aniline-2-sulphonic acid)
;
_journal_name_full 'Crystal Structure Report Archive'
_journal_page_first 561
_journal_year 2008
_chemical_formula_sum 'C22 H30 N4 O9 S3'
_chemical_formula_weight 590.68
_chemical_name_systematic
;
Pyrrolidinium tri-aniline-2-sulphonate
;
_space_group_IT_number 2
_symmetry_cell_setting triclinic
_symmetry_space_group_name_Hall '-P 1'
_symmetry_space_group_name_H-M 'P -1'
_atom_sites_solution_hydrogens geom
_atom_sites_solution_primary direct
_atom_sites_solution_secondary difmap
_cell_angle_alpha 90.665(3)
_cell_angle_beta 105.835(3)
_cell_angle_gamma 99.831(3)
_cell_formula_units_Z 2
_cell_length_a 10.0617(6)
_cell_length_b 10.7224(6)
_cell_length_c 12.7612(8)
_cell_measurement_reflns_used 5583
_cell_measurement_temperature 120(2)
_cell_measurement_theta_max 27.48
_cell_measurement_theta_min 2.91
_cell_volume 1302.59(14)
_computing_cell_refinement 'DENZO (Otwinowski & Minor, 1997) & COLLECT (Hooft, R.W.W., 1998)'
_computing_data_collection 'COLLECT (Hooft, R.W.W., 1998)'
_computing_data_reduction 'DENZO (Otwinowski & Minor, 1997) & COLLECT (Hooft, R.W.W., 1998)'
_computing_structure_refinement 'SHELXL-97 (Sheldrick, 1997)'
_diffrn_ambient_temperature 120(2)
_diffrn_detector_area_resol_mean 9.091
_diffrn_measured_fraction_theta_full 0.997
_diffrn_measured_fraction_theta_max 0.997
_diffrn_measurement_device_type 'Bruker-Nonius 95mm CCD camera on \k-goniostat'
_diffrn_measurement_method '\f & \w scans'
_diffrn_radiation_monochromator '10cm confocal mirrors'
_diffrn_radiation_source 'Bruker-Nonius FR591 rotating anode'
_diffrn_radiation_type MoK\a
_diffrn_radiation_wavelength 0.71073
_diffrn_reflns_av_R_equivalents 0.1208
_diffrn_reflns_av_sigmaI/netI 0.0957
_diffrn_reflns_limit_h_max 13
_diffrn_reflns_limit_h_min -13
_diffrn_reflns_limit_k_max 13
_diffrn_reflns_limit_k_min -13
_diffrn_reflns_limit_l_max 16
_diffrn_reflns_limit_l_min -16
_diffrn_reflns_number 33410
_diffrn_reflns_theta_full 27.48
_diffrn_reflns_theta_max 27.48
_diffrn_reflns_theta_min 3.05
_exptl_absorpt_coefficient_mu 0.344
_exptl_absorpt_correction_T_max 0.9932
_exptl_absorpt_correction_T_min 0.9535
_exptl_absorpt_correction_type multi-scan
_exptl_absorpt_process_details 'SADABS V2.10 (Sheldrick, G.M., 2003)'
_exptl_crystal_colour colourless
_exptl_crystal_density_diffrn 1.506
_exptl_crystal_density_method 'not measured'
_exptl_crystal_description plate
_exptl_crystal_F_000 620
_exptl_crystal_size_max 0.14
_exptl_crystal_size_mid 0.09
_exptl_crystal_size_min 0.02
_refine_diff_density_max 0.642
_refine_diff_density_min -0.576
_refine_diff_density_rms 0.110
_refine_ls_extinction_method none
_refine_ls_goodness_of_fit_ref 1.101
_refine_ls_hydrogen_treatment constr
_refine_ls_matrix_type full
_refine_ls_number_parameters 345
_refine_ls_number_reflns 5944
_refine_ls_number_restraints 0
_refine_ls_restrained_S_all 1.101
_refine_ls_R_factor_all 0.1441
_refine_ls_R_factor_gt 0.0848
_refine_ls_shift/su_max 0.000
_refine_ls_shift/su_mean 0.000
_refine_ls_structure_factor_coef Fsqd
_refine_ls_weighting_details 'calc w=1/[\s^2^(Fo^2^)+(0.0000P)^2^+6.8153P] where P=(Fo^2^+2Fc^2^)/3'
_refine_ls_weighting_scheme calc
_refine_ls_wR_factor_gt 0.1455
_refine_ls_wR_factor_ref 0.1711
_reflns_number_gt 3976
_reflns_number_total 5944
_reflns_threshold_expression >2sigma(I)
_cod_data_source_file eCrystal-561.cif
_cod_data_source_block 06skc0075p-1
_cod_depositor_comments
;
Citation :
Callear, Samantha K. and Hursthouse, Michael B. (2008) 
University of Southampton, Crystal Structure Report Archive. 
(doi:10.5258/ecrystals/561)

More at:
http://ecrystals.chem.soton.ac.uk/561/
;
_cod_original_cell_volume 1302.59(13)
_cod_original_sg_symbol_H-M P-1
_cod_database_code 1519969

loop_
_symmetry_equiv_pos_as_xyz
'x, y, z'
'-x, -y, -z'

loop_
_atom_site_label
_atom_site_type_symbol
_atom_site_fract_x
_atom_site_fract_y
_atom_site_fract_z
_atom_site_U_iso_or_equiv
_atom_site_adp_type
_atom_site_occupancy
_atom_site_symmetry_multiplicity
_atom_site_calc_flag
_atom_site_refinement_flags
_atom_site_disorder_assembly
_atom_site_disorder_group
C1 C 0.2967(5) 0.1112(4) 0.1694(4) 0.0231(10) Uani 1 1 d . . .
C2 C 0.3915(5) 0.0350(4) 0.2250(4) 0.0221(10) Uani 1 1 d . . .
C3 C 0.4231(5) -0.0602(5) 0.1638(4) 0.0278(11) Uani 1 1 d . . .
H3 H 0.4863 -0.1130 0.1996 0.033 Uiso 1 1 calc R . .
C4 C 0.3638(6) -0.0776(5) 0.0531(5) 0.0372(14) Uani 1 1 d . . .
H4 H 0.3860 -0.1427 0.0133 0.045 Uiso 1 1 calc R . .
C5 C 0.2724(7) -0.0021(5) -0.0013(4) 0.0432(16) Uani 1 1 d . . .
H5 H 0.2323 -0.0144 -0.0781 0.052 Uiso 1 1 calc R . .
C6 C 0.2401(6) 0.0913(5) 0.0572(4) 0.0335(13) Uani 1 1 d . . .
H6 H 0.1774 0.1435 0.0198 0.040 Uiso 1 1 calc R . .
N2 N 0.4437(4) 0.0452(4) 0.3380(3) 0.0236(9) Uani 1 1 d . . .
H2A H 0.4967 -0.0078 0.3713 0.028 Uiso 1 1 calc R . .
H2B H 0.4239 0.1048 0.3761 0.028 Uiso 1 1 calc R . .
O1A O 0.1609(4) 0.1621(3) 0.3050(3) 0.0280(8) Uani 1 1 d . . .
O1B O 0.1669(4) 0.3016(3) 0.1578(3) 0.0340(9) Uani 1 1 d . . .
O1C O 0.3738(3) 0.3039(3) 0.3098(3) 0.0261(8) Uani 1 1 d . . .
S1 S 0.24572(12) 0.22990(10) 0.23936(9) 0.0192(3) Uani 1 1 d . . .
C22 C 0.9860(6) 0.3814(5) 0.3538(5) 0.0341(13) Uani 1 1 d . . .
H22A H 1.0735 0.3960 0.3308 0.041 Uiso 1 1 calc R . .
H22B H 1.0089 0.4088 0.4321 0.041 Uiso 1 1 calc R . .
C23 C 0.8783(7) 0.4527(5) 0.2850(6) 0.0480(17) Uani 1 1 d . . .
H23A H 0.8130 0.4734 0.3255 0.058 Uiso 1 1 calc R . .
H23B H 0.9242 0.5319 0.2608 0.058 Uiso 1 1 calc R . .
C24 C 0.8041(10) 0.3598(8) 0.1908(6) 0.082(3) Uani 1 1 d . . .
H24A H 0.7105 0.3792 0.1536 0.098 Uiso 1 1 calc R . .
H24B H 0.8594 0.3610 0.1373 0.098 Uiso 1 1 calc R . .
C25 C 0.7903(8) 0.2345(6) 0.2394(6) 0.066(2) Uani 1 1 d . . .
H25A H 0.7875 0.1657 0.1860 0.080 Uiso 1 1 calc R . .
H25B H 0.7037 0.2172 0.2635 0.080 Uiso 1 1 calc R . .
N21 N 0.9172(4) 0.2449(4) 0.3341(3) 0.0228(9) Uani 1 1 d . . .
H21A H 0.9781 0.1967 0.3194 0.027 Uiso 1 1 calc R . .
H21B H 0.8922 0.2161 0.3949 0.027 Uiso 1 1 calc R . .
C31 C 0.2116(5) 0.6961(4) 0.3068(4) 0.0189(9) Uani 1 1 d . . .
C32 C 0.1529(5) 0.8038(4) 0.2776(4) 0.0197(10) Uani 1 1 d . . .
C33 C 0.0763(5) 0.8167(4) 0.1723(4) 0.0227(10) Uani 1 1 d . . .
H33 H 0.0336 0.8890 0.1542 0.027 Uiso 1 1 calc R . .
C34 C 0.0626(5) 0.7212(5) 0.0925(4) 0.0291(12) Uani 1 1 d . . .
H34 H 0.0104 0.7285 0.0193 0.035 Uiso 1 1 calc R . .
C35 C 0.1250(5) 0.6162(5) 0.1201(4) 0.0260(11) Uani 1 1 d . . .
H35 H 0.1171 0.5524 0.0654 0.031 Uiso 1 1 calc R . .
C36 C 0.1992(5) 0.6033(4) 0.2275(4) 0.0232(10) Uani 1 1 d . . .
H36 H 0.2412 0.5307 0.2460 0.028 Uiso 1 1 calc R . .
N32 N 0.1750(4) 0.9082(3) 0.3604(3) 0.0183(8) Uani 1 1 d . . .
H32A H 0.2659 0.9492 0.3775 0.027 Uiso 1 1 calc R . .
H32B H 0.1558 0.8762 0.4215 0.027 Uiso 1 1 calc R . .
H32C H 0.1169 0.9637 0.3334 0.027 Uiso 1 1 calc R . .
O31A O 0.4282(3) 0.7811(3) 0.4675(3) 0.0234(7) Uani 1 1 d . . .
O31B O 0.3396(4) 0.5552(3) 0.4502(3) 0.0276(8) Uani 1 1 d . . .
O31C O 0.2091(4) 0.7018(4) 0.5069(3) 0.0345(9) Uani 1 1 d . . .
S31 S 0.30396(13) 0.68107(10) 0.44454(10) 0.0205(3) Uani 1 1 d . . .
C41 C 0.7179(5) 0.7613(4) 0.3023(4) 0.0189(9) Uani 1 1 d . . .
C42 C 0.6478(5) 0.6719(4) 0.3556(4) 0.0186(9) Uani 1 1 d . . .
C43 C 0.5566(5) 0.5669(4) 0.2989(4) 0.0220(10) Uani 1 1 d . . .
H43 H 0.5113 0.5049 0.3365 0.026 Uiso 1 1 calc R . .
C44 C 0.5315(5) 0.5522(5) 0.1874(4) 0.0285(11) Uani 1 1 d . . .
H44 H 0.4656 0.4818 0.1478 0.034 Uiso 1 1 calc R . .
C45 C 0.6015(5) 0.6394(5) 0.1327(4) 0.0297(12) Uani 1 1 d . . .
H45 H 0.5860 0.6278 0.0561 0.036 Uiso 1 1 calc R . .
C46 C 0.6951(5) 0.7444(5) 0.1912(4) 0.0236(10) Uani 1 1 d . . .
H46 H 0.7434 0.8047 0.1541 0.028 Uiso 1 1 calc R . .
N42 N 0.6663(4) 0.6875(3) 0.4726(3) 0.0210(8) Uani 1 1 d . . .
H42A H 0.7511 0.7372 0.5049 0.031 Uiso 1 1 calc R . .
H42B H 0.6627 0.6103 0.5015 0.031 Uiso 1 1 calc R . .
H42C H 0.5966 0.7250 0.4846 0.031 Uiso 1 1 calc R . .
O41A O 0.8948(3) 0.9661(3) 0.2979(3) 0.0226(7) Uani 1 1 d . . .
O41B O 0.9346(3) 0.8465(3) 0.4617(3) 0.0235(7) Uani 1 1 d . . .
O41C O 0.7458(3) 0.9679(3) 0.4195(3) 0.0248(7) Uani 1 1 d . . .
S41 S 0.83349(12) 0.89859(10) 0.37603(9) 0.0182(3) Uani 1 1 d . . .

loop_
_atom_site_aniso_label
_atom_site_aniso_U_11
_atom_site_aniso_U_22
_atom_site_aniso_U_33
_atom_site_aniso_U_23
_atom_site_aniso_U_13
_atom_site_aniso_U_12
C1 0.031(3) 0.018(2) 0.021(2) -0.0002(18) 0.008(2) 0.005(2)
C2 0.021(2) 0.018(2) 0.028(3) 0.0016(19) 0.010(2) 0.0010(19)
C3 0.026(3) 0.024(2) 0.039(3) 0.000(2) 0.015(2) 0.009(2)
C4 0.057(4) 0.030(3) 0.033(3) -0.001(2) 0.024(3) 0.012(3)
C5 0.087(5) 0.029(3) 0.016(3) 0.000(2) 0.011(3) 0.023(3)
C6 0.053(4) 0.025(3) 0.023(3) 0.002(2) 0.004(2) 0.019(3)
N2 0.024(2) 0.0196(19) 0.027(2) -0.0006(16) 0.0031(17) 0.0093(17)
O1A 0.030(2) 0.0192(17) 0.042(2) 0.0039(15) 0.0212(17) 0.0050(15)
O1B 0.054(2) 0.0263(18) 0.0224(18) 0.0035(15) 0.0020(17) 0.0231(18)
O1C 0.0250(18) 0.0202(16) 0.0293(19) -0.0053(14) 0.0049(15) -0.0013(14)
S1 0.0248(6) 0.0132(5) 0.0199(6) -0.0001(4) 0.0058(5) 0.0050(4)
C22 0.029(3) 0.025(3) 0.055(4) 0.003(2) 0.023(3) 0.005(2)
C23 0.042(4) 0.030(3) 0.080(5) 0.017(3) 0.026(3) 0.012(3)
C24 0.121(8) 0.095(6) 0.047(5) 0.026(4) 0.017(5) 0.077(6)
C25 0.086(6) 0.043(4) 0.046(4) -0.013(3) -0.030(4) 0.028(4)
N21 0.026(2) 0.022(2) 0.024(2) 0.0014(16) 0.0096(18) 0.0112(17)
C31 0.016(2) 0.020(2) 0.023(2) 0.0028(18) 0.0111(19) -0.0005(18)
C32 0.017(2) 0.018(2) 0.025(2) 0.0007(18) 0.0079(19) 0.0006(18)
C33 0.020(2) 0.022(2) 0.024(2) 0.0038(19) 0.003(2) 0.0043(19)
C34 0.027(3) 0.036(3) 0.023(3) -0.006(2) 0.002(2) 0.009(2)
C35 0.024(3) 0.025(2) 0.027(3) -0.011(2) 0.006(2) 0.002(2)
C36 0.023(2) 0.016(2) 0.030(3) -0.0018(19) 0.007(2) 0.0012(19)
N32 0.022(2) 0.0140(17) 0.019(2) 0.0026(15) 0.0065(16) 0.0040(15)
O31A 0.0247(18) 0.0182(16) 0.0229(17) -0.0018(13) -0.0014(14) 0.0049(14)
O31B 0.032(2) 0.0191(16) 0.033(2) 0.0072(14) 0.0085(16) 0.0091(15)
O31C 0.038(2) 0.047(2) 0.031(2) 0.0134(17) 0.0196(17) 0.0245(18)
S31 0.0247(6) 0.0172(5) 0.0215(6) 0.0037(4) 0.0074(5) 0.0074(5)
C41 0.017(2) 0.020(2) 0.020(2) -0.0008(18) 0.0044(18) 0.0047(18)
C42 0.017(2) 0.020(2) 0.019(2) 0.0025(18) 0.0056(18) 0.0049(18)
C43 0.016(2) 0.019(2) 0.030(3) 0.0003(19) 0.006(2) 0.0005(18)
C44 0.030(3) 0.027(3) 0.026(3) -0.006(2) 0.005(2) 0.002(2)
C45 0.032(3) 0.033(3) 0.023(3) -0.004(2) 0.007(2) 0.005(2)
C46 0.022(2) 0.027(2) 0.025(3) 0.003(2) 0.011(2) 0.005(2)
N42 0.023(2) 0.0158(18) 0.024(2) 0.0031(15) 0.0058(17) 0.0023(16)
O41A 0.0235(18) 0.0171(15) 0.0289(19) 0.0046(13) 0.0108(15) 0.0025(13)
O41B 0.0186(17) 0.0211(16) 0.0260(18) 0.0047(13) -0.0011(14) 0.0025(13)
O41C 0.0244(18) 0.0223(17) 0.0277(18) -0.0051(14) 0.0073(15) 0.0049(14)
S41 0.0187(6) 0.0147(5) 0.0208(6) 0.0006(4) 0.0053(5) 0.0021(4)

loop_
_atom_type_symbol
_atom_type_description
_atom_type_scat_dispersion_real
_atom_type_scat_dispersion_imag
_atom_type_scat_source
C C 0.0033 0.0016 'International Tables Vol C Tables 4.2.6.8 and 6.1.1.4'
H H 0.0000 0.0000 'International Tables Vol C Tables 4.2.6.8 and 6.1.1.4'
N N 0.0061 0.0033 'International Tables Vol C Tables 4.2.6.8 and 6.1.1.4'
O O 0.0106 0.0060 'International Tables Vol C Tables 4.2.6.8 and 6.1.1.4'
S S 0.1246 0.1234 'International Tables Vol C Tables 4.2.6.8 and 6.1.1.4'

loop_
_geom_angle_atom_site_label_1
_geom_angle_atom_site_label_2
_geom_angle_atom_site_label_3
_geom_angle
_geom_angle_site_symmetry_1
_geom_angle_site_symmetry_3
C6 C1 C2 119.3(4) . .
C6 C1 S1 119.0(4) . .
C2 C1 S1 121.7(4) . .
N2 C2 C3 120.1(4) . .
N2 C2 C1 121.6(4) . .
C3 C2 C1 118.2(4) . .
C4 C3 C2 120.7(5) . .
C4 C3 H3 119.6 . .
C2 C3 H3 119.6 . .
C3 C4 C5 121.1(5) . .
C3 C4 H4 119.4 . .
C5 C4 H4 119.4 . .
C6 C5 C4 119.0(5) . .
C6 C5 H5 120.5 . .
C4 C5 H5 120.5 . .
C5 C6 C1 121.8(5) . .
C5 C6 H6 119.1 . .
C1 C6 H6 119.1 . .
C2 N2 H2A 120.0 . .
C2 N2 H2B 120.0 . .
H2A N2 H2B 120.0 . .
O1B S1 O1C 113.9(2) . .
O1B S1 O1A 112.7(2) . .
O1C S1 O1A 110.2(2) . .
O1B S1 C1 107.2(2) . .
O1C S1 C1 106.6(2) . .
O1A S1 C1 105.7(2) . .
N21 C22 C23 104.8(4) . .
N21 C22 H22A 110.8 . .
C23 C22 H22A 110.8 . .
N21 C22 H22B 110.8 . .
C23 C22 H22B 110.8 . .
H22A C22 H22B 108.9 . .
C24 C23 C22 102.3(5) . .
C24 C23 H23A 111.3 . .
C22 C23 H23A 111.3 . .
C24 C23 H23B 111.3 . .
C22 C23 H23B 111.3 . .
H23A C23 H23B 109.2 . .
C25 C24 C23 104.9(6) . .
C25 C24 H24A 110.8 . .
C23 C24 H24A 110.8 . .
C25 C24 H24B 110.8 . .
C23 C24 H24B 110.8 . .
H24A C24 H24B 108.8 . .
C24 C25 N21 104.8(6) . .
C24 C25 H25A 110.8 . .
N21 C25 H25A 110.8 . .
C24 C25 H25B 110.8 . .
N21 C25 H25B 110.8 . .
H25A C25 H25B 108.9 . .
C25 N21 C22 107.9(4) . .
C25 N21 H21A 110.1 . .
C22 N21 H21A 110.1 . .
C25 N21 H21B 110.1 . .
C22 N21 H21B 110.1 . .
H21A N21 H21B 108.4 . .
C36 C31 C32 119.4(4) . .
C36 C31 S31 120.7(4) . .
C32 C31 S31 120.0(3) . .
C33 C32 C31 121.6(4) . .
C33 C32 N32 118.6(4) . .
C31 C32 N32 119.8(4) . .
C32 C33 C34 118.6(4) . .
C32 C33 H33 120.7 . .
C34 C33 H33 120.7 . .
C35 C34 C33 120.0(5) . .
C35 C34 H34 120.0 . .
C33 C34 H34 120.0 . .
C34 C35 C36 120.5(4) . .
C34 C35 H35 119.7 . .
C36 C35 H35 119.7 . .
C31 C36 C35 119.8(4) . .
C31 C36 H36 120.1 . .
C35 C36 H36 120.1 . .
C32 N32 H32A 109.5 . .
C32 N32 H32B 109.5 . .
H32A N32 H32B 109.5 . .
C32 N32 H32C 109.5 . .
H32A N32 H32C 109.5 . .
H32B N32 H32C 109.5 . .
O31C S31 O31B 114.5(2) . .
O31C S31 O31A 112.3(2) . .
O31B S31 O31A 112.3(2) . .
O31C S31 C31 105.1(2) . .
O31B S31 C31 106.6(2) . .
O31A S31 C31 105.1(2) . .
C46 C41 C42 119.2(4) . .
C46 C41 S41 120.2(4) . .
C42 C41 S41 120.6(3) . .
C43 C42 C41 120.9(4) . .
C43 C42 N42 118.1(4) . .
C41 C42 N42 121.0(4) . .
C44 C43 C42 119.7(5) . .
C44 C43 H43 120.2 . .
C42 C43 H43 120.2 . .
C43 C44 C45 120.5(5) . .
C43 C44 H44 119.8 . .
C45 C44 H44 119.8 . .
C44 C45 C46 119.3(5) . .
C44 C45 H45 120.3 . .
C46 C45 H45 120.3 . .
C41 C46 C45 120.4(5) . .
C41 C46 H46 119.8 . .
C45 C46 H46 119.8 . .
C42 N42 H42A 109.5 . .
C42 N42 H42B 109.5 . .
H42A N42 H42B 109.5 . .
C42 N42 H42C 109.5 . .
H42A N42 H42C 109.5 . .
H42B N42 H42C 109.5 . .
O41A S41 O41C 113.99(19) . .
O41A S41 O41B 113.8(2) . .
O41C S41 O41B 112.5(2) . .
O41A S41 C41 106.0(2) . .
O41C S41 C41 105.5(2) . .
O41B S41 C41 103.8(2) . .

loop_
_geom_bond_atom_site_label_1
_geom_bond_atom_site_label_2
_geom_bond_distance
_geom_bond_site_symmetry_2
C1 C6 1.389(7) .
C1 C2 1.410(7) .
C1 S1 1.768(5) .
C2 N2 1.389(6) .
C2 C3 1.407(6) .
C3 C4 1.372(7) .
C3 H3 0.9500 .
C4 C5 1.380(8) .
C4 H4 0.9500 .
C5 C6 1.375(7) .
C5 H5 0.9500 .
C6 H6 0.9500 .
N2 H2A 0.8800 .
N2 H2B 0.8800 .
O1A S1 1.467(3) .
O1B S1 1.442(3) .
O1C S1 1.449(3) .
C22 N21 1.495(6) .
C22 C23 1.520(8) .
C22 H22A 0.9900 .
C22 H22B 0.9900 .
C23 C24 1.491(10) .
C23 H23A 0.9900 .
C23 H23B 0.9900 .
C24 C25 1.486(10) .
C24 H24A 0.9900 .
C24 H24B 0.9900 .
C25 N21 1.487(7) .
C25 H25A 0.9900 .
C25 H25B 0.9900 .
N21 H21A 0.9200 .
N21 H21B 0.9200 .
C31 C36 1.376(6) .
C31 C32 1.394(6) .
C31 S31 1.774(5) .
C32 C33 1.377(6) .
C32 N32 1.477(6) .
C33 C34 1.398(7) .
C33 H33 0.9500 .
C34 C35 1.385(7) .
C34 H34 0.9500 .
C35 C36 1.391(7) .
C35 H35 0.9500 .
C36 H36 0.9500 .
N32 H32A 0.9100 .
N32 H32B 0.9100 .
N32 H32C 0.9100 .
O31A S31 1.461(3) .
O31B S31 1.452(3) .
O31C S31 1.441(4) .
C41 C46 1.379(6) .
C41 C42 1.387(6) .
C41 S41 1.786(5) .
C42 C43 1.378(6) .
C42 N42 1.458(6) .
C43 C44 1.377(7) .
C43 H43 0.9500 .
C44 C45 1.384(7) .
C44 H44 0.9500 .
C45 C46 1.395(7) .
C45 H45 0.9500 .
C46 H46 0.9500 .
N42 H42A 0.9100 .
N42 H42B 0.9100 .
N42 H42C 0.9100 .
O41A S41 1.449(3) .
O41B S41 1.464(3) .
O41C S41 1.456(3) .

loop_
_geom_hbond_atom_site_label_D
_geom_hbond_atom_site_label_H
_geom_hbond_atom_site_label_A
_geom_hbond_distance_DH
_geom_hbond_distance_HA
_geom_hbond_distance_DA
_geom_hbond_angle_DHA
_geom_hbond_site_symmetry_A
N42 H42C O31A 0.91 1.85 2.737(5) 163.1 .
N42 H42C S31 0.91 2.80 3.553(4) 140.6 .
N2 H2B O1C 0.88 2.39 2.978(5) 124.6 .
N32 H32B O31C 0.91 2.24 2.918(5) 130.3 .
N42 H42A O41B 0.91 2.22 2.976(5) 140.3 .
N42 H42A S41 0.91 2.59 3.061(4) 112.9 .
N2 H2A O41C 0.88 2.47 3.188(5) 138.8 1_545
N21 H21A O41A 0.92 2.46 2.980(5) 116.1 1_545
N2 H2B O31A 0.88 2.32 2.935(5) 126.8 2_666
N21 H21B O31C 0.92 2.09 2.773(5) 130.1 2_666
N42 H42A O1A 0.91 2.51 3.149(5) 128.1 2_666
N42 H42B O31B 0.91 1.88 2.791(5) 174.5 2_666
N21 H21A O1A 0.92 1.99 2.858(5) 156.2 1_655
N21 H21B O41B 0.92 2.35 2.901(5) 118.2 2_766
N32 H32A N2 0.91 2.10 2.937(6) 153.3 1_565
N32 H32C O1A 0.91 2.15 2.837(5) 131.4 1_565
N32 H32B O41B 0.91 2.39 3.022(5) 126.8 1_455
N32 H32C O41A 0.91 2.16 2.890(5) 136.6 1_455
N32 H32C S41 0.91 3.02 3.480(4) 113.5 1_455
N32 H32B O41C 0.91 2.48 2.936(5) 111.2 2_676
